data_4125987
loop_
_publ_author_name
'Jian, Zhongbao'
'Kehr, Gerald'
'Daniliuc, Constantin G.'
'Wibbeling, Birgit'
'Wiegand, Thomas'
'Siedow, Melanie'
'Eckert, Hellmut'
'Bursch, Markus'
'Grimme, Stefan'
'Erker, Gerhard'

_publ_section_title
;
 CO-Reduction Chemistry: Reaction of a CO-Derived Formylhydridoborate with
 Carbon Monoxide, with Carbon Dioxide, and with Dihydrogen.
;
_journal_name_full 'Journal of the American Chemical Society'
_journal_paper_doi 10.1021/jacs.7b02548
_journal_year 2017
_chemical_formula_sum 'C29 H42 O Zr'
_chemical_formula_weight 497.85
_chemical_name_systematic
; 
 ? 
;
_space_group_IT_number 2
_symmetry_cell_setting triclinic
_symmetry_space_group_name_Hall '-P 1'
_symmetry_space_group_name_H-M 'P -1'
_atom_sites_solution_hydrogens geom
_atom_sites_solution_primary direct
_atom_sites_solution_secondary difmap
_audit_creation_method SHELXL-97
_cell_angle_alpha 80.409(2)
_cell_angle_beta 89.735(2)
_cell_angle_gamma 70.163(2)
_cell_formula_units_Z 2
_cell_length_a 8.4940(2)
_cell_length_b 9.6405(4)
_cell_length_c 17.2340(6)
_cell_measurement_reflns_used 2895
_cell_measurement_temperature 223(2)
_cell_measurement_theta_max 25.35
_cell_measurement_theta_min 4.08
_cell_volume 1306.88(8)
_computing_cell_refinement 'Collect (Nonius B.V., 1998)'
_computing_data_collection 'Collect (Nonius B.V., 1998)'
_computing_data_reduction 'Denzo-SMN (Otwinowski & Minor, 1997)'
_computing_molecular_graphics 'XP (BrukerAXS, 2000)'
_computing_publication_material 'SHELXL-97 (Sheldrick, 1997)'
_computing_structure_refinement 'SHELXL-97 (Sheldrick, 1997)'
_computing_structure_solution 'SHELXS-97 (Sheldrick, 1990)'
_diffrn_ambient_temperature 223(2)
_diffrn_measured_fraction_theta_full 0.981
_diffrn_measured_fraction_theta_max 0.981
_diffrn_measurement_device_type 'Nonius KappaCCD APEXII'
_diffrn_measurement_method '\w and \f scans'
_diffrn_radiation_monochromator 'Montel mirror'
_diffrn_radiation_source 'rotating anode Nonius FR591'
_diffrn_radiation_type MoK\a
_diffrn_radiation_wavelength 0.71073
_diffrn_reflns_av_R_equivalents 0.054
_diffrn_reflns_av_sigmaI/netI 0.0491
_diffrn_reflns_limit_h_max 10
_diffrn_reflns_limit_h_min -9
_diffrn_reflns_limit_k_max 11
_diffrn_reflns_limit_k_min -11
_diffrn_reflns_limit_l_max 20
_diffrn_reflns_limit_l_min -20
_diffrn_reflns_number 9589
_diffrn_reflns_theta_full 25.00
_diffrn_reflns_theta_max 25.00
_diffrn_reflns_theta_min 4.30
_exptl_absorpt_coefficient_mu 0.438
_exptl_absorpt_correction_T_max 0.9913
_exptl_absorpt_correction_T_min 0.9493
_exptl_absorpt_correction_type multi-scan
_exptl_absorpt_process_details 'Denzo (Otwinowski, Borek, Majewski & Minor, 2003)'
_exptl_crystal_colour colourless
_exptl_crystal_density_diffrn 1.265
_exptl_crystal_density_method 'not measured'
_exptl_crystal_description prism
_exptl_crystal_F_000 528
_exptl_crystal_size_max 0.12
_exptl_crystal_size_mid 0.06
_exptl_crystal_size_min 0.02
_refine_diff_density_max 1.312
_refine_diff_density_min -0.530
_refine_diff_density_rms 0.082
_refine_ls_extinction_method none
_refine_ls_goodness_of_fit_ref 1.055
_refine_ls_hydrogen_treatment mixed
_refine_ls_matrix_type full
_refine_ls_number_parameters 297
_refine_ls_number_reflns 4524
_refine_ls_number_restraints 1
_refine_ls_restrained_S_all 1.056
_refine_ls_R_factor_all 0.0642
_refine_ls_R_factor_gt 0.0555
_refine_ls_shift/su_max 0.001
_refine_ls_shift/su_mean 0.000
_refine_ls_structure_factor_coef Fsqd
_refine_ls_weighting_details 'calc w=1/[\s^2^(Fo^2^)+(0.0371P)^2^+3.9443P] where P=(Fo^2^+2Fc^2^)/3'
_refine_ls_weighting_scheme calc
_refine_ls_wR_factor_gt 0.1250
_refine_ls_wR_factor_ref 0.1324
_reflns_number_gt 4037
_reflns_number_total 4524
_reflns_threshold_expression >2sigma(I)
_cod_data_source_file ja7b02548_si_002.cif
_cod_data_source_block erk8417
_cod_original_sg_symbol_H-M P-1
_cod_database_code 4125987

loop_
_symmetry_equiv_pos_as_xyz
'x, y, z'
'-x, -y, -z'

loop_
_atom_site_label
_atom_site_type_symbol
_atom_site_fract_x
_atom_site_fract_y
_atom_site_fract_z
_atom_site_U_iso_or_equiv
_atom_site_adp_type
_atom_site_occupancy
_atom_site_symmetry_multiplicity
_atom_site_calc_flag
_atom_site_refinement_flags
Zr1 Zr 0.75384(5) 0.72316(5) 0.71402(2) 0.03260(15) Uani 1 1 d D
H1 H 0.967(3) 0.684(5) 0.692(3) 0.050(13) Uiso 1 1 d D
O1 O 0.7296(4) 0.8870(3) 0.77376(17) 0.0381(7) Uani 1 1 d .
C1 C 0.8874(6) 0.4391(5) 0.7525(3) 0.0439(11) Uani 1 1 d .
C2 C 0.9414(6) 0.5026(5) 0.8112(3) 0.0437(11) Uani 1 1 d .
C3 C 0.8006(6) 0.5718(5) 0.8522(2) 0.0382(10) Uani 1 1 d .
C4 C 0.6591(5) 0.5555(5) 0.8171(3) 0.0395(10) Uani 1 1 d .
C5 C 0.7142(6) 0.4696(5) 0.7572(3) 0.0415(10) Uani 1 1 d .
C6 C 1.0025(8) 0.3424(6) 0.7018(4) 0.0702(17) Uani 1 1 d .
H6A H 1.0667 0.2468 0.7336 0.105 Uiso 1 1 calc R
H6B H 1.0783 0.3914 0.6784 0.105 Uiso 1 1 calc R
H6C H 0.9372 0.3261 0.6604 0.105 Uiso 1 1 calc R
C7 C 1.1199(6) 0.4798(7) 0.8343(4) 0.0681(16) Uani 1 1 d .
H7A H 1.1238 0.5641 0.8571 0.102 Uiso 1 1 calc R
H7B H 1.1858 0.4719 0.7881 0.102 Uiso 1 1 calc R
H7C H 1.1654 0.3884 0.8728 0.102 Uiso 1 1 calc R
C8 C 0.8024(8) 0.6433(6) 0.9234(3) 0.0554(14) Uani 1 1 d .
H8A H 0.8177 0.5690 0.9708 0.083 Uiso 1 1 calc R
H8B H 0.6968 0.7243 0.9239 0.083 Uiso 1 1 calc R
H8C H 0.8937 0.6826 0.9211 0.083 Uiso 1 1 calc R
C9 C 0.4859(7) 0.5976(7) 0.8478(3) 0.0606(14) Uani 1 1 d .
H9A H 0.4031 0.6367 0.8038 0.091 Uiso 1 1 calc R
H9B H 0.4718 0.6735 0.8803 0.091 Uiso 1 1 calc R
H9C H 0.4713 0.5097 0.8789 0.091 Uiso 1 1 calc R
C10 C 0.6108(8) 0.3951(7) 0.7199(3) 0.0646(16) Uani 1 1 d .
H10A H 0.6029 0.3110 0.7574 0.097 Uiso 1 1 calc R
H10B H 0.6638 0.3597 0.6735 0.097 Uiso 1 1 calc R
H10C H 0.4992 0.4668 0.7048 0.097 Uiso 1 1 calc R
C11 C 0.7702(6) 0.7873(6) 0.5652(3) 0.0458(11) Uani 1 1 d .
C12 C 0.6554(6) 0.7110(6) 0.5756(3) 0.0442(11) Uani 1 1 d .
C13 C 0.5149(6) 0.8011(6) 0.6109(3) 0.0485(12) Uani 1 1 d .
C14 C 0.5445(7) 0.9327(6) 0.6193(3) 0.0502(12) Uani 1 1 d .
C15 C 0.7012(7) 0.9236(6) 0.5929(3) 0.0492(12) Uani 1 1 d .
C16 C 0.9326(8) 0.7378(9) 0.5236(3) 0.079(2) Uani 1 1 d .
H16A H 0.9119 0.7811 0.4680 0.118 Uiso 1 1 calc R
H16B H 0.9751 0.6294 0.5296 0.118 Uiso 1 1 calc R
H16C H 1.0145 0.7712 0.5465 0.118 Uiso 1 1 calc R
C17 C 0.6666(9) 0.5752(7) 0.5409(3) 0.0726(18) Uani 1 1 d .
H17A H 0.6433 0.6038 0.4843 0.109 Uiso 1 1 calc R
H17B H 0.5854 0.5324 0.5640 0.109 Uiso 1 1 calc R
H17C H 0.7785 0.5017 0.5520 0.109 Uiso 1 1 calc R
C18 C 0.3488(7) 0.7768(9) 0.6243(4) 0.079(2) Uani 1 1 d .
H18A H 0.3250 0.7747 0.6795 0.118 Uiso 1 1 calc R
H18B H 0.3550 0.6823 0.6097 0.118 Uiso 1 1 calc R
H18C H 0.2603 0.8578 0.5923 0.118 Uiso 1 1 calc R
C19 C 0.4227(9) 1.0685(7) 0.6473(4) 0.087(2) Uani 1 1 d .
H19A H 0.3755 1.1477 0.6024 0.130 Uiso 1 1 calc R
H19B H 0.4815 1.1032 0.6838 0.130 Uiso 1 1 calc R
H19C H 0.3334 1.0415 0.6737 0.130 Uiso 1 1 calc R
C20 C 0.7791(10) 1.0436(7) 0.5913(4) 0.083(2) Uani 1 1 d .
H20A H 0.7168 1.1307 0.5528 0.124 Uiso 1 1 calc R
H20B H 0.8945 1.0056 0.5770 0.124 Uiso 1 1 calc R
H20C H 0.7758 1.0714 0.6430 0.124 Uiso 1 1 calc R
C21 C 0.7420(5) 0.9770(5) 0.8239(2) 0.0354(9) Uani 1 1 d .
C22 C 0.8936(6) 1.0020(5) 0.8333(3) 0.0393(10) Uani 1 1 d .
C23 C 0.9057(6) 1.0924(5) 0.8854(3) 0.0448(11) Uani 1 1 d .
H23 H 1.0076 1.1091 0.8910 0.054 Uiso 1 1 calc R
C24 C 0.7747(7) 1.1598(5) 0.9299(3) 0.0458(11) Uani 1 1 d .
C25 C 0.6263(6) 1.1337(5) 0.9189(3) 0.0454(11) Uani 1 1 d .
H25 H 0.5350 1.1790 0.9480 0.055 Uiso 1 1 calc R
C26 C 0.6047(6) 1.0446(5) 0.8674(3) 0.0387(10) Uani 1 1 d .
C27 C 1.0417(6) 0.9291(6) 0.7878(3) 0.0501(12) Uani 1 1 d .
H27A H 1.1345 0.9602 0.8003 0.075 Uiso 1 1 calc R
H27B H 1.0115 0.9591 0.7318 0.075 Uiso 1 1 calc R
H27C H 1.0745 0.8211 0.8021 0.075 Uiso 1 1 calc R
C28 C 0.7942(8) 1.2538(6) 0.9881(3) 0.0616(15) Uani 1 1 d .
H28A H 0.6880 1.3326 0.9910 0.092 Uiso 1 1 calc R
H28B H 0.8783 1.2980 0.9711 0.092 Uiso 1 1 calc R
H28C H 0.8289 1.1914 1.0396 0.092 Uiso 1 1 calc R
C29 C 0.4410(6) 1.0201(6) 0.8593(3) 0.0508(12) Uani 1 1 d .
H29A H 0.3983 1.0035 0.9110 0.076 Uiso 1 1 calc R
H29B H 0.4575 0.9333 0.8346 0.076 Uiso 1 1 calc R
H29C H 0.3611 1.1077 0.8270 0.076 Uiso 1 1 calc R

loop_
_atom_site_aniso_label
_atom_site_aniso_U_11
_atom_site_aniso_U_22
_atom_site_aniso_U_33
_atom_site_aniso_U_23
_atom_site_aniso_U_13
_atom_site_aniso_U_12
Zr1 0.0331(2) 0.0329(2) 0.0316(2) -0.00625(16) 0.00115(15) -0.01077(17)
O1 0.0406(17) 0.0365(16) 0.0403(16) -0.0135(13) 0.0007(13) -0.0139(13)
C1 0.047(3) 0.031(2) 0.049(3) -0.006(2) 0.006(2) -0.007(2)
C2 0.035(2) 0.039(3) 0.049(3) 0.005(2) -0.006(2) -0.009(2)
C3 0.042(2) 0.037(2) 0.034(2) -0.0005(19) -0.0001(18) -0.014(2)
C4 0.035(2) 0.038(2) 0.042(2) -0.001(2) 0.0055(19) -0.0115(19)
C5 0.051(3) 0.034(2) 0.042(2) -0.0030(19) -0.003(2) -0.020(2)
C6 0.074(4) 0.048(3) 0.074(4) -0.018(3) 0.025(3) 0.001(3)
C7 0.037(3) 0.077(4) 0.081(4) -0.002(3) -0.010(3) -0.013(3)
C8 0.083(4) 0.047(3) 0.035(3) -0.001(2) -0.010(2) -0.024(3)
C9 0.047(3) 0.062(3) 0.067(4) -0.001(3) 0.013(3) -0.016(3)
C10 0.087(4) 0.058(3) 0.061(3) -0.005(3) -0.012(3) -0.043(3)
C11 0.044(3) 0.059(3) 0.034(2) -0.011(2) 0.005(2) -0.016(2)
C12 0.048(3) 0.051(3) 0.033(2) -0.007(2) -0.005(2) -0.016(2)
C13 0.032(2) 0.069(3) 0.036(2) 0.003(2) -0.0066(19) -0.013(2)
C14 0.056(3) 0.048(3) 0.031(2) -0.003(2) -0.005(2) 0.000(2)
C15 0.070(3) 0.048(3) 0.030(2) 0.002(2) -0.004(2) -0.025(3)
C16 0.058(4) 0.124(6) 0.050(3) -0.018(4) 0.015(3) -0.024(4)
C17 0.106(5) 0.073(4) 0.047(3) -0.022(3) -0.003(3) -0.035(4)
C18 0.043(3) 0.126(6) 0.063(4) 0.010(4) -0.008(3) -0.035(4)
C19 0.090(5) 0.072(4) 0.056(4) -0.005(3) -0.007(3) 0.026(4)
C20 0.138(6) 0.070(4) 0.054(3) 0.012(3) -0.011(4) -0.064(4)
C21 0.039(2) 0.032(2) 0.032(2) -0.0013(18) -0.0003(17) -0.0105(18)
C22 0.043(2) 0.036(2) 0.041(2) -0.0078(19) 0.0018(19) -0.015(2)
C23 0.047(3) 0.044(3) 0.046(3) -0.007(2) -0.002(2) -0.019(2)
C24 0.062(3) 0.037(3) 0.038(2) -0.005(2) -0.001(2) -0.018(2)
C25 0.053(3) 0.036(2) 0.038(2) -0.006(2) 0.008(2) -0.003(2)
C26 0.041(2) 0.035(2) 0.038(2) -0.0048(19) 0.0034(19) -0.0105(19)
C27 0.041(3) 0.055(3) 0.059(3) -0.021(2) 0.008(2) -0.017(2)
C28 0.091(4) 0.050(3) 0.047(3) -0.014(2) -0.006(3) -0.025(3)
C29 0.041(3) 0.058(3) 0.054(3) -0.009(2) 0.006(2) -0.017(2)

loop_
_atom_type_symbol
_atom_type_description
_atom_type_scat_dispersion_real
_atom_type_scat_dispersion_imag
_atom_type_scat_source
C C 0.0033 0.0016 'International Tables Vol C Tables 4.2.6.8 and 6.1.1.4'
H H 0.0000 0.0000 'International Tables Vol C Tables 4.2.6.8 and 6.1.1.4'
O O 0.0106 0.0060 'International Tables Vol C Tables 4.2.6.8 and 6.1.1.4'
Zr Zr -2.9673 0.5597 'International Tables Vol C Tables 4.2.6.8 and 6.1.1.4'

loop_
_geom_angle_atom_site_label_1
_geom_angle_atom_site_label_2
_geom_angle_atom_site_label_3
_geom_angle
O1 Zr1 C4 97.99(14)
O1 Zr1 C15 85.37(14)
C4 Zr1 C15 152.18(16)
O1 Zr1 C13 109.99(16)
C4 Zr1 C13 100.31(15)
C15 Zr1 C13 53.30(17)
O1 Zr1 C14 82.05(14)
C4 Zr1 C14 121.02(16)
C15 Zr1 C14 31.79(17)
C13 Zr1 C14 32.22(17)
O1 Zr1 C2 100.10(14)
C4 Zr1 C2 53.78(15)
C15 Zr1 C2 152.99(17)
C13 Zr1 C2 143.25(17)
C14 Zr1 C2 174.50(17)
O1 Zr1 C3 81.33(13)
C4 Zr1 C3 32.55(14)
C15 Zr1 C3 166.70(15)
C13 Zr1 C3 132.45(15)
C14 Zr1 C3 144.44(16)
C2 Zr1 C3 32.31(15)
O1 Zr1 C11 116.18(15)
C4 Zr1 C11 141.58(16)
C15 Zr1 C11 32.22(16)
C13 Zr1 C11 53.14(15)
C14 Zr1 C11 52.82(16)
C2 Zr1 C11 129.33(16)
C3 Zr1 C11 160.09(16)
O1 Zr1 C1 131.81(14)
C4 Zr1 C1 53.35(15)
C15 Zr1 C1 139.09(16)
C13 Zr1 C1 112.62(17)
C14 Zr1 C1 144.32(17)
C2 Zr1 C1 32.40(15)
C3 Zr1 C1 53.36(15)
C11 Zr1 C1 106.96(16)
O1 Zr1 C12 134.49(14)
C4 Zr1 C12 110.64(15)
C15 Zr1 C12 53.16(16)
C13 Zr1 C12 32.35(16)
C14 Zr1 C12 53.09(16)
C2 Zr1 C12 125.28(16)
C3 Zr1 C12 139.26(15)
C11 Zr1 C12 31.79(15)
C1 Zr1 C12 93.64(16)
O1 Zr1 C5 129.91(14)
C4 Zr1 C5 32.17(15)
C15 Zr1 C5 138.94(15)
C13 Zr1 C5 90.59(16)
C14 Zr1 C5 121.55(17)
C2 Zr1 C5 53.27(15)
C3 Zr1 C5 53.25(14)
C11 Zr1 C5 112.70(16)
C1 Zr1 C5 31.81(15)
C12 Zr1 C5 86.03(15)
O1 Zr1 H1 98.6(15)
C4 Zr1 H1 122.8(15)
C15 Zr1 H1 83.6(15)
C13 Zr1 H1 123.8(15)
C14 Zr1 H1 115.3(15)
C2 Zr1 H1 69.5(15)
C3 Zr1 H1 98.1(15)
C11 Zr1 H1 71.0(15)
C1 Zr1 H1 75.4(15)
C12 Zr1 H1 94.7(15)
C5 Zr1 H1 106.8(15)
C21 O1 Zr1 167.6(3)
C5 C1 C2 108.2(4)
C5 C1 C6 127.3(5)
C2 C1 C6 124.2(5)
C5 C1 Zr1 74.6(3)
C2 C1 Zr1 72.9(3)
C6 C1 Zr1 123.6(3)
C3 C2 C1 107.8(4)
C3 C2 C7 125.4(5)
C1 C2 C7 126.2(5)
C3 C2 Zr1 74.0(2)
C1 C2 Zr1 74.7(3)
C7 C2 Zr1 124.5(4)
C2 C3 C4 107.9(4)
C2 C3 C8 125.8(4)
C4 C3 C8 126.2(4)
C2 C3 Zr1 73.7(2)
C4 C3 Zr1 73.0(2)
C8 C3 Zr1 121.3(3)
C5 C4 C3 108.1(4)
C5 C4 C9 125.3(4)
C3 C4 C9 125.7(4)
C5 C4 Zr1 75.9(3)
C3 C4 Zr1 74.4(2)
C9 C4 Zr1 124.2(3)
C1 C5 C4 108.0(4)
C1 C5 C10 126.4(5)
C4 C5 C10 124.1(5)
C1 C5 Zr1 73.5(3)
C4 C5 Zr1 71.9(2)
C10 C5 Zr1 131.1(3)
C1 C6 H6A 109.5
C1 C6 H6B 109.5
H6A C6 H6B 109.5
C1 C6 H6C 109.5
H6A C6 H6C 109.5
H6B C6 H6C 109.5
C2 C7 H7A 109.5
C2 C7 H7B 109.5
H7A C7 H7B 109.5
C2 C7 H7C 109.5
H7A C7 H7C 109.5
H7B C7 H7C 109.5
C3 C8 H8A 109.5
C3 C8 H8B 109.5
H8A C8 H8B 109.5
C3 C8 H8C 109.5
H8A C8 H8C 109.5
H8B C8 H8C 109.5
C4 C9 H9A 109.5
C4 C9 H9B 109.5
H9A C9 H9B 109.5
C4 C9 H9C 109.5
H9A C9 H9C 109.5
H9B C9 H9C 109.5
C5 C10 H10A 109.5
C5 C10 H10B 109.5
H10A C10 H10B 109.5
C5 C10 H10C 109.5
H10A C10 H10C 109.5
H10B C10 H10C 109.5
C12 C11 C15 108.3(4)
C12 C11 C16 125.3(5)
C15 C11 C16 126.1(5)
C12 C11 Zr1 74.7(3)
C15 C11 Zr1 72.8(3)
C16 C11 Zr1 123.2(3)
C11 C12 C13 107.3(4)
C11 C12 C17 125.1(5)
C13 C12 C17 126.6(5)
C11 C12 Zr1 73.5(3)
C13 C12 Zr1 72.4(2)
C17 C12 Zr1 128.5(3)
C14 C13 C12 107.5(4)
C14 C13 C18 124.4(5)
C12 C13 C18 127.3(5)
C14 C13 Zr1 73.9(3)
C12 C13 Zr1 75.2(2)
C18 C13 Zr1 124.7(3)
C15 C14 C13 108.8(4)
C15 C14 C19 124.5(6)
C13 C14 C19 126.6(6)
C15 C14 Zr1 73.9(3)
C13 C14 Zr1 73.9(3)
C19 C14 Zr1 121.5(3)
C14 C15 C11 108.0(4)
C14 C15 C20 125.2(5)
C11 C15 C20 126.7(5)
C14 C15 Zr1 74.3(3)
C11 C15 Zr1 74.9(3)
C20 C15 Zr1 118.8(3)
C11 C16 H16A 109.5
C11 C16 H16B 109.5
H16A C16 H16B 109.5
C11 C16 H16C 109.5
H16A C16 H16C 109.5
H16B C16 H16C 109.5
C12 C17 H17A 109.5
C12 C17 H17B 109.5
H17A C17 H17B 109.5
C12 C17 H17C 109.5
H17A C17 H17C 109.5
H17B C17 H17C 109.5
C13 C18 H18A 109.5
C13 C18 H18B 109.5
H18A C18 H18B 109.5
C13 C18 H18C 109.5
H18A C18 H18C 109.5
H18B C18 H18C 109.5
C14 C19 H19A 109.5
C14 C19 H19B 109.5
H19A C19 H19B 109.5
C14 C19 H19C 109.5
H19A C19 H19C 109.5
H19B C19 H19C 109.5
C15 C20 H20A 109.5
C15 C20 H20B 109.5
H20A C20 H20B 109.5
C15 C20 H20C 109.5
H20A C20 H20C 109.5
H20B C20 H20C 109.5
O1 C21 C22 119.6(4)
O1 C21 C26 120.6(4)
C22 C21 C26 119.8(4)
C23 C22 C21 119.1(4)
C23 C22 C27 120.5(4)
C21 C22 C27 120.3(4)
C22 C23 C24 123.0(4)
C22 C23 H23 118.5
C24 C23 H23 118.5
C23 C24 C25 116.5(4)
C23 C24 C28 121.5(5)
C25 C24 C28 122.1(5)
C26 C25 C24 123.8(4)
C26 C25 H25 118.1
C24 C25 H25 118.1
C25 C26 C21 117.8(4)
C25 C26 C29 120.8(4)
C21 C26 C29 121.4(4)
C22 C27 H27A 109.5
C22 C27 H27B 109.5
H27A C27 H27B 109.5
C22 C27 H27C 109.5
H27A C27 H27C 109.5
H27B C27 H27C 109.5
C24 C28 H28A 109.5
C24 C28 H28B 109.5
H28A C28 H28B 109.5
C24 C28 H28C 109.5
H28A C28 H28C 109.5
H28B C28 H28C 109.5
C26 C29 H29A 109.5
C26 C29 H29B 109.5
H29A C29 H29B 109.5
C26 C29 H29C 109.5
H29A C29 H29C 109.5
H29B C29 H29C 109.5

loop_
_geom_bond_atom_site_label_1
_geom_bond_atom_site_label_2
_geom_bond_distance
Zr1 O1 1.979(3)
Zr1 C4 2.515(4)
Zr1 C15 2.523(4)
Zr1 C13 2.528(4)
Zr1 C14 2.529(5)
Zr1 C2 2.530(4)
Zr1 C3 2.533(4)
Zr1 C11 2.550(4)
Zr1 C1 2.553(4)
Zr1 C12 2.565(4)
Zr1 C5 2.567(4)
Zr1 H1 1.771(19)
O1 C21 1.351(5)
C1 C5 1.404(7)
C1 C2 1.418(7)
C1 C6 1.494(7)
C2 C3 1.409(7)
C2 C7 1.502(7)
C3 C4 1.415(6)
C3 C8 1.506(6)
C4 C5 1.409(6)
C4 C9 1.506(6)
C5 C10 1.513(6)
C6 H6A 0.9700
C6 H6B 0.9700
C6 H6C 0.9700
C7 H7A 0.9700
C7 H7B 0.9700
C7 H7C 0.9700
C8 H8A 0.9700
C8 H8B 0.9700
C8 H8C 0.9700
C9 H9A 0.9700
C9 H9B 0.9700
C9 H9C 0.9700
C10 H10A 0.9700
C10 H10B 0.9700
C10 H10C 0.9700
C11 C12 1.401(7)
C11 C15 1.408(7)
C11 C16 1.518(7)
C12 C13 1.419(7)
C12 C17 1.502(7)
C13 C14 1.403(7)
C13 C18 1.517(7)
C14 C15 1.384(7)
C14 C19 1.518(7)
C15 C20 1.511(7)
C16 H16A 0.9700
C16 H16B 0.9700
C16 H16C 0.9700
C17 H17A 0.9700
C17 H17B 0.9700
C17 H17C 0.9700
C18 H18A 0.9700
C18 H18B 0.9700
C18 H18C 0.9700
C19 H19A 0.9700
C19 H19B 0.9700
C19 H19C 0.9700
C20 H20A 0.9700
C20 H20B 0.9700
C20 H20C 0.9700
C21 C22 1.403(6)
C21 C26 1.409(6)
C22 C23 1.378(6)
C22 C27 1.505(6)
C23 C24 1.384(7)
C23 H23 0.9400
C24 C25 1.386(7)
C24 C28 1.503(7)
C25 C26 1.385(6)
C25 H25 0.9400
C26 C29 1.498(6)
C27 H27A 0.9700
C27 H27B 0.9700
C27 H27C 0.9700
C28 H28A 0.9700
C28 H28B 0.9700
C28 H28C 0.9700
C29 H29A 0.9700
C29 H29B 0.9700
C29 H29C 0.9700

loop_
_geom_torsion_atom_site_label_1
_geom_torsion_atom_site_label_2
_geom_torsion_atom_site_label_3
_geom_torsion_atom_site_label_4
_geom_torsion
C4 Zr1 O1 C21 70.9(13)
C15 Zr1 O1 C21 -136.9(13)
C13 Zr1 O1 C21 174.9(13)
C14 Zr1 O1 C21 -168.8(13)
C2 Zr1 O1 C21 16.4(13)
C3 Zr1 O1 C21 42.8(13)
C11 Zr1 O1 C21 -127.2(13)
C1 Zr1 O1 C21 23.9(14)
C12 Zr1 O1 C21 -159.6(13)
C5 Zr1 O1 C21 66.4(13)
O1 Zr1 C1 C5 101.0(3)
C4 Zr1 C1 C5 36.7(3)
C15 Zr1 C1 C5 -108.9(3)
C13 Zr1 C1 C5 -49.4(3)
C14 Zr1 C1 C5 -57.1(4)
C2 Zr1 C1 C5 115.0(4)
C3 Zr1 C1 C5 77.6(3)
C11 Zr1 C1 C5 -105.9(3)
C12 Zr1 C1 C5 -76.5(3)
O1 Zr1 C1 C2 -14.0(4)
C4 Zr1 C1 C2 -78.3(3)
C15 Zr1 C1 C2 136.1(3)
C13 Zr1 C1 C2 -164.4(3)
C14 Zr1 C1 C2 -172.1(3)
C3 Zr1 C1 C2 -37.5(3)
C11 Zr1 C1 C2 139.1(3)
C12 Zr1 C1 C2 168.5(3)
C5 Zr1 C1 C2 -115.0(4)
O1 Zr1 C1 C6 -134.1(4)
C4 Zr1 C1 C6 161.5(5)
C15 Zr1 C1 C6 16.0(6)
C13 Zr1 C1 C6 75.5(5)
C14 Zr1 C1 C6 67.8(6)
C2 Zr1 C1 C6 -120.1(6)
C3 Zr1 C1 C6 -157.6(5)
C11 Zr1 C1 C6 19.0(5)
C12 Zr1 C1 C6 48.4(5)
C5 Zr1 C1 C6 124.9(6)
C5 C1 C2 C3 0.3(5)
C6 C1 C2 C3 -173.5(5)
Zr1 C1 C2 C3 67.1(3)
C5 C1 C2 C7 171.3(5)
C6 C1 C2 C7 -2.5(8)
Zr1 C1 C2 C7 -121.8(5)
C5 C1 C2 Zr1 -66.9(3)
C6 C1 C2 Zr1 119.4(5)
O1 Zr1 C2 C3 55.4(3)
C4 Zr1 C2 C3 -37.2(3)
C15 Zr1 C2 C3 155.1(3)
C13 Zr1 C2 C3 -89.6(4)
C14 Zr1 C2 C3 -57.2(17)
C11 Zr1 C2 C3 -168.1(3)
C1 Zr1 C2 C3 -114.1(4)
C12 Zr1 C2 C3 -128.1(3)
C5 Zr1 C2 C3 -77.5(3)
O1 Zr1 C2 C1 169.4(3)
C4 Zr1 C2 C1 76.9(3)
C15 Zr1 C2 C1 -90.8(4)
C13 Zr1 C2 C1 24.5(4)
C14 Zr1 C2 C1 56.9(18)
C3 Zr1 C2 C1 114.1(4)
C11 Zr1 C2 C1 -54.1(3)
C12 Zr1 C2 C1 -14.1(3)
C5 Zr1 C2 C1 36.6(3)
O1 Zr1 C2 C7 -66.9(5)
C4 Zr1 C2 C7 -159.4(5)
C15 Zr1 C2 C7 32.8(7)
C13 Zr1 C2 C7 148.2(4)
C14 Zr1 C2 C7 -179(34)
C3 Zr1 C2 C7 -122.3(6)
C11 Zr1 C2 C7 69.6(5)
C1 Zr1 C2 C7 123.7(6)
C12 Zr1 C2 C7 109.6(5)
C5 Zr1 C2 C7 160.3(5)
C1 C2 C3 C4 -2.1(5)
C7 C2 C3 C4 -173.2(5)
Zr1 C2 C3 C4 65.6(3)
C1 C2 C3 C8 175.1(4)
C7 C2 C3 C8 4.0(8)
Zr1 C2 C3 C8 -117.2(4)
C1 C2 C3 Zr1 -67.6(3)
C7 C2 C3 Zr1 121.2(5)
O1 Zr1 C3 C2 -125.0(3)
C4 Zr1 C3 C2 115.0(4)
C15 Zr1 C3 C2 -123.8(7)
C13 Zr1 C3 C2 125.8(3)
C14 Zr1 C3 C2 172.0(3)
C11 Zr1 C3 C2 27.9(6)
C1 Zr1 C3 C2 37.6(3)
C12 Zr1 C3 C2 79.6(3)
C5 Zr1 C3 C2 77.5(3)
O1 Zr1 C3 C4 120.0(3)
C15 Zr1 C3 C4 121.2(7)
C13 Zr1 C3 C4 10.8(4)
C14 Zr1 C3 C4 57.0(4)
C2 Zr1 C3 C4 -115.0(4)
C11 Zr1 C3 C4 -87.2(5)
C1 Zr1 C3 C4 -77.5(3)
C12 Zr1 C3 C4 -35.4(4)
C5 Zr1 C3 C4 -37.5(3)
O1 Zr1 C3 C8 -2.5(4)
C4 Zr1 C3 C8 -122.5(5)
C15 Zr1 C3 C8 -1.3(9)
C13 Zr1 C3 C8 -111.7(4)
C14 Zr1 C3 C8 -65.5(5)
C2 Zr1 C3 C8 122.5(5)
C11 Zr1 C3 C8 150.3(4)
C1 Zr1 C3 C8 160.0(5)
C12 Zr1 C3 C8 -157.9(4)
C5 Zr1 C3 C8 -160.0(5)
C2 C3 C4 C5 3.1(5)
C8 C3 C4 C5 -174.1(4)
Zr1 C3 C4 C5 69.1(3)
C2 C3 C4 C9 172.8(4)
C8 C3 C4 C9 -4.4(7)
Zr1 C3 C4 C9 -121.2(5)
C2 C3 C4 Zr1 -66.0(3)
C8 C3 C4 Zr1 116.8(4)
O1 Zr1 C4 C5 -173.5(3)
C15 Zr1 C4 C5 91.2(4)
C13 Zr1 C4 C5 74.4(3)
C14 Zr1 C4 C5 101.0(3)
C2 Zr1 C4 C5 -76.8(3)
C3 Zr1 C4 C5 -113.7(4)
C11 Zr1 C4 C5 33.1(4)
C1 Zr1 C4 C5 -36.2(3)
C12 Zr1 C4 C5 42.5(3)
O1 Zr1 C4 C3 -59.8(3)
C15 Zr1 C4 C3 -155.0(3)
C13 Zr1 C4 C3 -171.9(3)
C14 Zr1 C4 C3 -145.3(3)
C2 Zr1 C4 C3 36.9(3)
C11 Zr1 C4 C3 146.8(3)
C1 Zr1 C4 C3 77.5(3)
C12 Zr1 C4 C3 156.2(3)
C5 Zr1 C4 C3 113.7(4)
O1 Zr1 C4 C9 63.1(4)
C15 Zr1 C4 C9 -32.2(6)
C13 Zr1 C4 C9 -49.0(4)
C14 Zr1 C4 C9 -22.4(5)
C2 Zr1 C4 C9 159.8(5)
C3 Zr1 C4 C9 122.9(5)
C11 Zr1 C4 C9 -90.3(5)
C1 Zr1 C4 C9 -159.6(5)
C12 Zr1 C4 C9 -80.9(4)
C5 Zr1 C4 C9 -123.4(5)
C2 C1 C5 C4 1.6(5)
C6 C1 C5 C4 175.1(5)
Zr1 C1 C5 C4 -64.1(3)
C2 C1 C5 C10 -164.9(5)
C6 C1 C5 C10 8.6(8)
Zr1 C1 C5 C10 129.4(5)
C2 C1 C5 Zr1 65.7(3)
C6 C1 C5 Zr1 -120.8(5)
C3 C4 C5 C1 -2.9(5)
C9 C4 C5 C1 -172.7(4)
Zr1 C4 C5 C1 65.2(3)
C3 C4 C5 C10 164.0(4)
C9 C4 C5 C10 -5.7(7)
Zr1 C4 C5 C10 -127.9(5)
C3 C4 C5 Zr1 -68.1(3)
C9 C4 C5 Zr1 122.2(5)
O1 Zr1 C5 C1 -107.5(3)
C4 Zr1 C5 C1 -115.9(4)
C15 Zr1 C5 C1 109.4(3)
C13 Zr1 C5 C1 135.5(3)
C14 Zr1 C5 C1 144.9(3)
C2 Zr1 C5 C1 -37.3(3)
C3 Zr1 C5 C1 -77.9(3)
C11 Zr1 C5 C1 85.7(3)
C12 Zr1 C5 C1 103.4(3)
O1 Zr1 C5 C4 8.4(3)
C15 Zr1 C5 C4 -134.7(3)
C13 Zr1 C5 C4 -108.6(3)
C14 Zr1 C5 C4 -99.2(3)
C2 Zr1 C5 C4 78.6(3)
C3 Zr1 C5 C4 37.9(3)
C11 Zr1 C5 C4 -158.4(3)
C1 Zr1 C5 C4 115.9(4)
C12 Zr1 C5 C4 -140.7(3)
O1 Zr1 C5 C10 128.2(5)
C4 Zr1 C5 C10 119.8(6)
C15 Zr1 C5 C10 -14.9(6)
C13 Zr1 C5 C10 11.2(5)
C14 Zr1 C5 C10 20.6(6)
C2 Zr1 C5 C10 -161.6(6)
C3 Zr1 C5 C10 157.7(6)
C11 Zr1 C5 C10 -38.6(5)
C1 Zr1 C5 C10 -124.3(6)
C12 Zr1 C5 C10 -20.9(5)
O1 Zr1 C11 C12 -133.6(3)
C4 Zr1 C11 C12 16.8(4)
C15 Zr1 C11 C12 -115.2(4)
C13 Zr1 C11 C12 -37.4(3)
C14 Zr1 C11 C12 -78.1(3)
C2 Zr1 C11 C12 95.5(3)
C3 Zr1 C11 C12 76.6(5)
C1 Zr1 C11 C12 68.5(3)
C5 Zr1 C11 C12 35.2(3)
O1 Zr1 C11 C15 -18.4(3)
C4 Zr1 C11 C15 132.0(3)
C13 Zr1 C11 C15 77.8(3)
C14 Zr1 C11 C15 37.1(3)
C2 Zr1 C11 C15 -149.3(3)
C3 Zr1 C11 C15 -168.2(4)
C1 Zr1 C11 C15 -176.3(3)
C12 Zr1 C11 C15 115.2(4)
C5 Zr1 C11 C15 150.4(3)
O1 Zr1 C11 C16 103.9(5)
C4 Zr1 C11 C16 -105.7(5)
C15 Zr1 C11 C16 122.3(6)
C13 Zr1 C11 C16 -159.9(6)
C14 Zr1 C11 C16 159.4(6)
C2 Zr1 C11 C16 -27.0(5)
C3 Zr1 C11 C16 -45.9(7)
C1 Zr1 C11 C16 -54.0(5)
C12 Zr1 C11 C16 -122.5(6)
C5 Zr1 C11 C16 -87.3(5)
C15 C11 C12 C13 -0.6(5)
C16 C11 C12 C13 -174.9(5)
Zr1 C11 C12 C13 65.0(3)
C15 C11 C12 C17 168.5(5)
C16 C11 C12 C17 -5.8(8)
Zr1 C11 C12 C17 -125.9(5)
C15 C11 C12 Zr1 -65.6(3)
C16 C11 C12 Zr1 120.1(5)
O1 Zr1 C12 C11 65.7(4)
C4 Zr1 C12 C11 -168.9(3)
C15 Zr1 C12 C11 37.1(3)
C13 Zr1 C12 C11 114.8(4)
C14 Zr1 C12 C11 77.1(3)
C2 Zr1 C12 C11 -109.4(3)
C3 Zr1 C12 C11 -149.5(3)
C1 Zr1 C12 C11 -116.9(3)
C5 Zr1 C12 C11 -147.8(3)
O1 Zr1 C12 C13 -49.1(4)
C4 Zr1 C12 C13 76.3(3)
C15 Zr1 C12 C13 -77.7(3)
C14 Zr1 C12 C13 -37.7(3)
C2 Zr1 C12 C13 135.8(3)
C3 Zr1 C12 C13 95.7(3)
C11 Zr1 C12 C13 -114.8(4)
C1 Zr1 C12 C13 128.3(3)
C5 Zr1 C12 C13 97.4(3)
O1 Zr1 C12 C17 -172.3(4)
C4 Zr1 C12 C17 -46.9(5)
C15 Zr1 C12 C17 159.1(6)
C13 Zr1 C12 C17 -123.2(6)
C14 Zr1 C12 C17 -160.9(6)
C2 Zr1 C12 C17 12.6(6)
C3 Zr1 C12 C17 -27.5(6)
C11 Zr1 C12 C17 122.0(6)
C1 Zr1 C12 C17 5.1(5)
C5 Zr1 C12 C17 -25.8(5)
C11 C12 C13 C14 1.7(5)
C17 C12 C13 C14 -167.2(5)
Zr1 C12 C13 C14 67.4(3)
C11 C12 C13 C18 171.6(5)
C17 C12 C13 C18 2.7(8)
Zr1 C12 C13 C18 -122.7(5)
C11 C12 C13 Zr1 -65.8(3)
C17 C12 C13 Zr1 125.4(5)
O1 Zr1 C13 C14 31.4(3)
C4 Zr1 C13 C14 133.9(3)
C15 Zr1 C13 C14 -36.3(3)
C2 Zr1 C13 C14 174.5(3)
C3 Zr1 C13 C14 128.1(3)
C11 Zr1 C13 C14 -76.9(3)
C1 Zr1 C13 C14 -171.6(3)
C12 Zr1 C13 C14 -113.6(4)
C5 Zr1 C13 C14 164.8(3)
O1 Zr1 C13 C12 145.0(3)
C4 Zr1 C13 C12 -112.5(3)
C15 Zr1 C13 C12 77.3(3)
C14 Zr1 C13 C12 113.6(4)
C2 Zr1 C13 C12 -71.9(4)
C3 Zr1 C13 C12 -118.4(3)
C11 Zr1 C13 C12 36.7(3)
C1 Zr1 C13 C12 -58.0(3)
C5 Zr1 C13 C12 -81.6(3)
O1 Zr1 C13 C18 -89.6(5)
C4 Zr1 C13 C18 12.9(5)
C15 Zr1 C13 C18 -157.4(6)
C14 Zr1 C13 C18 -121.0(6)
C2 Zr1 C13 C18 53.4(6)
C3 Zr1 C13 C18 7.0(6)
C11 Zr1 C13 C18 162.1(6)
C1 Zr1 C13 C18 67.4(5)
C12 Zr1 C13 C18 125.4(7)
C5 Zr1 C13 C18 43.8(5)
C12 C13 C14 C15 -2.2(5)
C18 C13 C14 C15 -172.4(4)
Zr1 C13 C14 C15 66.2(3)
C12 C13 C14 C19 174.0(5)
C18 C13 C14 C19 3.8(8)
Zr1 C13 C14 C19 -117.6(5)
C12 C13 C14 Zr1 -68.3(3)
C18 C13 C14 Zr1 121.4(5)
O1 Zr1 C14 C15 94.0(3)
C4 Zr1 C14 C15 -171.4(3)
C13 Zr1 C14 C15 -115.6(4)
C2 Zr1 C14 C15 -152.6(16)
C3 Zr1 C14 C15 156.8(3)
C11 Zr1 C14 C15 -37.7(3)
C1 Zr1 C14 C15 -102.3(4)
C12 Zr1 C14 C15 -77.8(3)
C5 Zr1 C14 C15 -133.5(3)
O1 Zr1 C14 C13 -150.3(3)
C4 Zr1 C14 C13 -55.8(3)
C15 Zr1 C14 C13 115.6(4)
C2 Zr1 C14 C13 -37.0(18)
C3 Zr1 C14 C13 -87.5(4)
C11 Zr1 C14 C13 78.0(3)
C1 Zr1 C14 C13 13.3(4)
C12 Zr1 C14 C13 37.8(3)
C5 Zr1 C14 C13 -17.9(4)
O1 Zr1 C14 C19 -26.9(5)
C4 Zr1 C14 C19 67.7(6)
C15 Zr1 C14 C19 -120.9(7)
C13 Zr1 C14 C19 123.5(7)
C2 Zr1 C14 C19 86.5(18)
C3 Zr1 C14 C19 35.9(7)
C11 Zr1 C14 C19 -158.6(6)
C1 Zr1 C14 C19 136.8(5)
C12 Zr1 C14 C19 161.3(6)
C5 Zr1 C14 C19 105.5(5)
C13 C14 C15 C11 1.8(5)
C19 C14 C15 C11 -174.5(5)
Zr1 C14 C15 C11 68.0(3)
C13 C14 C15 C20 179.3(5)
C19 C14 C15 C20 3.0(8)
Zr1 C14 C15 C20 -114.5(5)
C13 C14 C15 Zr1 -66.2(3)
C19 C14 C15 Zr1 117.5(5)
C12 C11 C15 C14 -0.7(5)
C16 C11 C15 C14 173.5(5)
Zr1 C11 C15 C14 -67.6(3)
C12 C11 C15 C20 -178.2(5)
C16 C11 C15 C20 -3.9(8)
Zr1 C11 C15 C20 115.0(5)
C12 C11 C15 Zr1 66.8(3)
C16 C11 C15 Zr1 -118.9(5)
O1 Zr1 C15 C14 -82.4(3)
C4 Zr1 C15 C14 16.0(5)
C13 Zr1 C15 C14 36.8(3)
C2 Zr1 C15 C14 174.4(3)
C3 Zr1 C15 C14 -83.5(7)
C11 Zr1 C15 C14 114.1(4)
C1 Zr1 C15 C14 119.5(3)
C12 Zr1 C15 C14 77.5(3)
C5 Zr1 C15 C14 70.1(4)
O1 Zr1 C15 C11 163.5(3)
C4 Zr1 C15 C11 -98.1(4)
C13 Zr1 C15 C11 -77.3(3)
C14 Zr1 C15 C11 -114.1(4)
C2 Zr1 C15 C11 60.3(5)
C3 Zr1 C15 C11 162.3(6)
C1 Zr1 C15 C11 5.4(4)
C12 Zr1 C15 C11 -36.6(3)
C5 Zr1 C15 C11 -44.0(4)
O1 Zr1 C15 C20 39.6(5)
C4 Zr1 C15 C20 137.9(5)
C13 Zr1 C15 C20 158.8(6)
C14 Zr1 C15 C20 122.0(6)
C2 Zr1 C15 C20 -63.6(6)
C3 Zr1 C15 C20 38.4(10)
C11 Zr1 C15 C20 -123.9(6)
C1 Zr1 C15 C20 -118.5(5)
C12 Zr1 C15 C20 -160.5(6)
C5 Zr1 C15 C20 -167.9(4)
Zr1 O1 C21 C22 55.4(15)
Zr1 O1 C21 C26 -123.9(12)
O1 C21 C22 C23 -179.1(4)
C26 C21 C22 C23 0.2(6)
O1 C21 C22 C27 0.0(6)
C26 C21 C22 C27 179.3(4)
C21 C22 C23 C24 0.5(7)
C27 C22 C23 C24 -178.7(4)
C22 C23 C24 C25 -0.9(7)
C22 C23 C24 C28 178.0(5)
C23 C24 C25 C26 0.7(7)
C28 C24 C25 C26 -178.2(5)
C24 C25 C26 C21 -0.1(7)
C24 C25 C26 C29 179.3(4)
O1 C21 C26 C25 178.9(4)
C22 C21 C26 C25 -0.4(6)
O1 C21 C26 C29 -0.4(6)
C22 C21 C26 C29 -179.7(4)
